data_7205672
loop_
_publ_author_name
'Santra, Ramkinkar'
'Biradha, Kumar'

_publ_section_title
;
 Solid state double [2 + 2] photochemical reactions in the co-crystal
 forms of 1,5-bis(4-pyridyl)-1,4-pentadiene-3-one: establishing
 mechanism using single crystal X-ray, UV and 1H NMR
;
_journal_issue 9
_journal_name_full CrystEngComm
_journal_page_first 3246
_journal_paper_doi 10.1039/c0ce00612b
_journal_volume 13
_journal_year 2011
_chemical_formula_sum 'C36 H38 N4 O9'
_chemical_formula_weight 670.70
_chemical_name_common
;2(1,5-bis(4-pyridyl)-1,4-pentadiene-3-
one).(phloroglucinol).4(H2O)
;
_chemical_name_systematic
;
2(1,5-bis(4-pyridyl)-1,4-pentadiene-3-one).(phloroglucinol).4(H2O)
;
_space_group_IT_number 14
_symmetry_cell_setting monoclinic
_symmetry_space_group_name_Hall '-P 2ybc'
_symmetry_space_group_name_H-M 'P 1 21/c 1'
_atom_sites_solution_hydrogens geom
_atom_sites_solution_primary direct
_atom_sites_solution_secondary difmap
_audit_creation_method SHELXL-97
_cell_angle_alpha 90.00
_cell_angle_beta 90.206(5)
_cell_angle_gamma 90.00
_cell_formula_units_Z 4
_cell_length_a 12.873(2)
_cell_length_b 15.947(3)
_cell_length_c 16.881(3)
_cell_measurement_reflns_used 4258
_cell_measurement_temperature 293(2)
_cell_measurement_theta_max 26
_cell_measurement_theta_min 1.58
_cell_volume 3465.4(10)
_computing_structure_refinement 'SHELXL-97 (Sheldrick, 1997)'
_computing_structure_solution 'SHELXS-97 (Sheldrick, 1990)'
_diffrn_ambient_temperature 293(2)
_diffrn_detector_area_resol_mean hemisphere
_diffrn_measured_fraction_theta_full 0.999
_diffrn_measured_fraction_theta_max 0.999
_diffrn_measurement_method 'Bruker Apex 2'
_diffrn_radiation_monochromator graphite
_diffrn_radiation_source 'fine-focus sealed tube'
_diffrn_radiation_type MoK\a
_diffrn_radiation_wavelength 0.71073
_diffrn_reflns_av_R_equivalents 0.0511
_diffrn_reflns_av_sigmaI/netI 0.0337
_diffrn_reflns_limit_h_max 13
_diffrn_reflns_limit_h_min -15
_diffrn_reflns_limit_k_max 19
_diffrn_reflns_limit_k_min -19
_diffrn_reflns_limit_l_max 20
_diffrn_reflns_limit_l_min -20
_diffrn_reflns_number 43156
_diffrn_reflns_theta_full 26.00
_diffrn_reflns_theta_max 26.00
_diffrn_reflns_theta_min 1.58
_exptl_absorpt_coefficient_mu 0.093
_exptl_absorpt_correction_T_max 0.989
_exptl_absorpt_correction_T_min 0.986
_exptl_absorpt_correction_type empirical
_exptl_absorpt_process_details sadabs
_exptl_crystal_colour brown
_exptl_crystal_density_diffrn 1.286
_exptl_crystal_density_meas ?
_exptl_crystal_density_method 'not measured'
_exptl_crystal_description rhombic
_exptl_crystal_F_000 1384
_exptl_crystal_size_max 0.15
_exptl_crystal_size_mid 0.13
_exptl_crystal_size_min 0.12
_refine_diff_density_max 0.436
_refine_diff_density_min -0.198
_refine_diff_density_rms 0.052
_refine_ls_extinction_method none
_refine_ls_goodness_of_fit_ref 1.221
_refine_ls_hydrogen_treatment constr
_refine_ls_matrix_type full
_refine_ls_number_parameters 442
_refine_ls_number_reflns 6811
_refine_ls_number_restraints 0
_refine_ls_restrained_S_all 1.221
_refine_ls_R_factor_all 0.1038
_refine_ls_R_factor_gt 0.0637
_refine_ls_shift/su_max 0.005
_refine_ls_shift/su_mean 0.001
_refine_ls_structure_factor_coef Fsqd
_refine_ls_weighting_details 'calc w=1/[\s^2^(Fo^2^)+(0.1000P)^2^+0.0000P] where P=(Fo^2^+2Fc^2^)/3'
_refine_ls_weighting_scheme calc
_refine_ls_wR_factor_gt 0.1806
_refine_ls_wR_factor_ref 0.1999
_reflns_number_gt 4258
_reflns_number_total 6811
_reflns_threshold_expression >2sigma(I)
_cod_data_source_file c0ce00612b.txt
_cod_data_source_block 5
_cod_depositor_comments
;
The following automatic conversions were performed:
'_symmetry_cell_setting' value 'Monoclinic' changed to 'monoclinic'
according to '/home/saulius/struct/CIF-dictionaries/cif_core.dic'
dictionary named 'cif_core.dic' version 2.4.1 from 2010-06-29.

Automatic conversion script
Id: cif_fix_enum 1555 2011-01-17 13:19:09Z saulius 

The following automatic conversions were performed:

'_exptl_crystal_density_meas' value 'not measured' was changed to '?'
- the value is perceived as not measured.

Automatic conversion script
Id: cif_fix_values 3008 2015-01-20 13:52:24Z robertas 
;
_cod_original_sg_symbol_H-M P2(1)/c
_cod_database_code 7205672

loop_
_symmetry_equiv_pos_as_xyz
'x, y, z'
'-x, y+1/2, -z+1/2'
'-x, -y, -z'
'x, -y-1/2, z-1/2'

loop_
_atom_site_label
_atom_site_type_symbol
_atom_site_fract_x
_atom_site_fract_y
_atom_site_fract_z
_atom_site_U_iso_or_equiv
_atom_site_adp_type
_atom_site_occupancy
_atom_site_symmetry_multiplicity
_atom_site_calc_flag
_atom_site_refinement_flags
_atom_site_disorder_assembly
_atom_site_disorder_group
O11A O 0.02403(14) 0.40386(11) 0.14442(12) 0.0706(6) Uani 1 1 d . . .
N21A N 0.41228(18) 0.12760(15) 0.33806(15) 0.0691(7) Uani 1 1 d . . .
N31A N -0.33997(15) 0.16533(15) -0.07068(13) 0.0605(6) Uani 1 1 d . . .
C11A C 0.04067(17) 0.32856(16) 0.14369(14) 0.0483(6) Uani 1 1 d . . .
C12A C 0.13261(18) 0.29671(16) 0.18711(15) 0.0527(6) Uani 1 1 d . . .
H12A H 0.1782 0.3368 0.2071 0.063 Uiso 1 1 calc R . .
C13A C -0.02988(17) 0.27020(15) 0.10196(13) 0.0484(6) Uani 1 1 d . . .
H13A H -0.0142 0.2133 0.1005 0.058 Uiso 1 1 calc R . .
C21A C 0.3463(2) 0.07740(18) 0.3019(2) 0.0762(9) Uani 1 1 d . . .
H21A H 0.3563 0.0199 0.3069 0.091 Uiso 1 1 calc R . .
C22A C 0.2639(2) 0.10458(17) 0.25736(18) 0.0685(8) Uani 1 1 d . . .
H22A H 0.2197 0.0658 0.2335 0.082 Uiso 1 1 calc R . .
C23A C 0.24621(17) 0.18885(15) 0.24778(14) 0.0465(6) Uani 1 1 d . . .
C24A C 0.31528(19) 0.24187(16) 0.28492(16) 0.0584(7) Uani 1 1 d . . .
H24A H 0.3073 0.2997 0.2807 0.070 Uiso 1 1 calc R . .
C25A C 0.3956(2) 0.20907(18) 0.32810(18) 0.0696(8) Uani 1 1 d . . .
H25A H 0.4416 0.2463 0.3521 0.084 Uiso 1 1 calc R . .
C26A C 0.15668(17) 0.21840(15) 0.20037(14) 0.0482(6) Uani 1 1 d . . .
H26A H 0.1138 0.1778 0.1781 0.058 Uiso 1 1 calc R . .
C31A C -0.34243(19) 0.24759(19) -0.06129(17) 0.0639(8) Uani 1 1 d . . .
H31A H -0.3954 0.2773 -0.0863 0.077 Uiso 1 1 calc R . .
C32A C -0.27147(19) 0.29207(17) -0.01676(16) 0.0589(7) Uani 1 1 d . . .
H32A H -0.2773 0.3500 -0.0123 0.071 Uiso 1 1 calc R . .
C33A C -0.19140(17) 0.25018(15) 0.02126(13) 0.0462(6) Uani 1 1 d . . .
C34A C -0.1888(2) 0.16380(17) 0.01177(16) 0.0612(7) Uani 1 1 d . . .
H34A H -0.1370 0.1323 0.0361 0.073 Uiso 1 1 calc R . .
C35A C -0.2632(2) 0.12527(18) -0.03371(17) 0.0660(8) Uani 1 1 d . . .
H35A H -0.2597 0.0673 -0.0391 0.079 Uiso 1 1 calc R . .
C36A C -0.11454(18) 0.29766(15) 0.06684(14) 0.0484(6) Uani 1 1 d . . .
H36A H -0.1273 0.3548 0.0716 0.058 Uiso 1 1 calc R . .
O11B O 0.81838(15) 0.40924(13) 0.25176(13) 0.0793(6) Uani 1 1 d . . .
N21B N 0.39830(16) 0.19208(15) 0.08188(13) 0.0602(6) Uani 1 1 d . . .
N31B N 1.16126(17) 0.11953(16) 0.47536(14) 0.0656(6) Uani 1 1 d . . .
C11B C 0.81812(18) 0.33404(18) 0.26422(15) 0.0546(6) Uani 1 1 d . . .
C12B C 0.73535(19) 0.27950(17) 0.23104(15) 0.0546(6) Uani 1 1 d . . .
H12B H 0.7392 0.2218 0.2384 0.065 Uiso 1 1 calc R . .
C13B C 0.9028(2) 0.29889(18) 0.31226(16) 0.0611(7) Uani 1 1 d . . .
H13B H 0.9503 0.3371 0.3330 0.073 Uiso 1 1 calc R . .
C21B C 0.4717(2) 0.14813(17) 0.11858(17) 0.0661(8) Uani 1 1 d . . .
H21B H 0.4651 0.0901 0.1197 0.079 Uiso 1 1 calc R . .
C22B C 0.5566(2) 0.18309(17) 0.15485(16) 0.0612(7) Uani 1 1 d . . .
H22B H 0.6060 0.1491 0.1792 0.073 Uiso 1 1 calc R . .
C23B C 0.56857(18) 0.26910(15) 0.15501(14) 0.0490(6) Uani 1 1 d . . .
C24B C 0.4920(2) 0.31481(17) 0.11758(16) 0.0594(7) Uani 1 1 d . . .
H24B H 0.4961 0.3730 0.1164 0.071 Uiso 1 1 calc R . .
C25B C 0.4101(2) 0.27515(18) 0.08218(17) 0.0644(7) Uani 1 1 d . . .
H25B H 0.3601 0.3077 0.0570 0.077 Uiso 1 1 calc R . .
C26B C 0.65691(19) 0.31144(16) 0.19159(15) 0.0534(6) Uani 1 1 d . . .
H26B H 0.6577 0.3695 0.1861 0.064 Uiso 1 1 calc R . .
C31B C 1.0867(2) 0.07287(18) 0.44334(17) 0.0687(8) Uani 1 1 d . . .
H31B H 1.0872 0.0156 0.4539 0.082 Uiso 1 1 calc R . .
C32B C 1.0093(2) 0.10357(18) 0.39579(16) 0.0620(7) Uani 1 1 d . . .
H32B H 0.9595 0.0674 0.3749 0.074 Uiso 1 1 calc R . .
C33B C 1.00511(18) 0.18721(17) 0.37896(14) 0.0505(6) Uani 1 1 d . . .
C34B C 1.0821(2) 0.23697(17) 0.41111(17) 0.0632(7) Uani 1 1 d . . .
H34B H 1.0835 0.2943 0.4010 0.076 Uiso 1 1 calc R . .
C35B C 1.1570(2) 0.2005(2) 0.45835(17) 0.0692(8) Uani 1 1 d . . .
H35B H 1.2080 0.2351 0.4798 0.083 Uiso 1 1 calc R . .
C36B C 0.91899(19) 0.22016(17) 0.32907(15) 0.0557(7) Uani 1 1 d . . .
H36B H 0.8726 0.1813 0.3080 0.067 Uiso 1 1 calc R . .
O1 O 0.20153(12) 0.52060(11) 0.24962(10) 0.0606(5) Uani 1 1 d . . .
H1O H 0.2113 0.5080 0.2004 0.091 Uiso 1 1 d R . .
O2 O 0.53888(12) 0.42659(12) 0.31902(11) 0.0658(5) Uani 1 1 d . . .
H2O H 0.5733 0.3982 0.3495 0.099 Uiso 1 1 d R . .
O3 O 0.25722(13) 0.40173(11) 0.50242(10) 0.0611(5) Uani 1 1 d . . .
H3O H 0.3016 0.3700 0.5255 0.092 Uiso 1 1 d R . .
C1 C 0.26847(17) 0.48421(14) 0.30336(14) 0.0454(6) Uani 1 1 d . . .
C2 C 0.37172(17) 0.47289(14) 0.28361(15) 0.0481(6) Uani 1 1 d . . .
H2 H 0.3965 0.4888 0.2342 0.058 Uiso 1 1 calc R . .
C3 C 0.43733(17) 0.43706(14) 0.33970(14) 0.0455(6) Uani 1 1 d . . .
C4 C 0.40201(16) 0.41409(14) 0.41294(14) 0.0447(6) Uani 1 1 d . . .
H4 H 0.4473 0.3915 0.4503 0.054 Uiso 1 1 calc R . .
C5 C 0.29758(17) 0.42491(14) 0.43068(13) 0.0454(6) Uani 1 1 d . . .
C6 C 0.23008(17) 0.46031(14) 0.37614(14) 0.0472(6) Uani 1 1 d . . .
H6 H 0.1603 0.4678 0.3883 0.057 Uiso 1 1 calc R . .
O1W O 0.25586(16) 0.49078(15) 0.09168(13) 0.0920(7) Uani 1 1 d . . .
O2W O 0.00620(15) 0.01803(13) 0.20573(12) 0.0796(6) Uani 1 1 d . . .
O3W O 0.05239(14) 0.05332(14) 0.05164(12) 0.0800(6) Uani 1 1 d . . .
O4W O 0.54705(17) 0.03836(17) 0.43906(15) 0.1029(8) Uani 1 1 d . . .

loop_
_atom_site_aniso_label
_atom_site_aniso_U_11
_atom_site_aniso_U_22
_atom_site_aniso_U_33
_atom_site_aniso_U_23
_atom_site_aniso_U_13
_atom_site_aniso_U_12
O11A 0.0719(13) 0.0477(11) 0.0920(14) -0.0030(10) -0.0323(11) 0.0059(9)
N21A 0.0589(14) 0.0632(16) 0.0851(17) 0.0078(12) -0.0179(12) 0.0112(12)
N31A 0.0426(12) 0.0735(16) 0.0653(14) -0.0019(12) -0.0101(10) -0.0094(11)
C11A 0.0424(13) 0.0497(15) 0.0527(14) 0.0015(11) -0.0093(11) 0.0017(11)
C12A 0.0451(14) 0.0515(16) 0.0614(16) -0.0013(12) -0.0151(12) -0.0054(11)
C13A 0.0443(14) 0.0488(14) 0.0519(14) -0.0012(11) -0.0072(11) 0.0014(11)
C21A 0.073(2) 0.0474(17) 0.108(2) 0.0118(16) -0.0204(18) 0.0061(14)
C22A 0.0627(18) 0.0442(16) 0.098(2) 0.0017(14) -0.0225(16) -0.0038(13)
C23A 0.0381(13) 0.0470(14) 0.0545(14) -0.0005(11) -0.0027(10) -0.0002(10)
C24A 0.0507(15) 0.0421(14) 0.0820(18) -0.0039(12) -0.0237(14) 0.0035(11)
C25A 0.0574(17) 0.0601(18) 0.091(2) -0.0061(15) -0.0295(15) 0.0046(14)
C26A 0.0392(13) 0.0474(15) 0.0581(14) -0.0051(11) -0.0091(11) -0.0006(11)
C31A 0.0397(14) 0.076(2) 0.0757(18) -0.0067(15) -0.0193(13) 0.0094(13)
C32A 0.0463(15) 0.0595(17) 0.0707(18) -0.0051(13) -0.0148(13) 0.0095(12)
C33A 0.0369(13) 0.0560(16) 0.0457(13) 0.0011(11) -0.0021(10) 0.0004(11)
C34A 0.0542(16) 0.0575(17) 0.0717(18) 0.0085(13) -0.0240(13) -0.0019(13)
C35A 0.0660(18) 0.0550(17) 0.0769(19) 0.0038(14) -0.0150(15) -0.0105(13)
C36A 0.0443(14) 0.0507(14) 0.0500(14) 0.0017(11) -0.0075(11) 0.0007(11)
O11B 0.0702(13) 0.0592(13) 0.1082(17) 0.0014(11) -0.0285(11) 0.0006(10)
N21B 0.0500(13) 0.0662(15) 0.0644(14) -0.0095(11) -0.0016(11) -0.0041(11)
N31B 0.0557(14) 0.0720(17) 0.0690(15) 0.0085(12) -0.0128(11) 0.0054(12)
C11B 0.0441(14) 0.0635(18) 0.0562(15) -0.0008(13) -0.0052(11) 0.0064(12)
C12B 0.0518(15) 0.0533(15) 0.0585(15) 0.0044(12) -0.0034(12) 0.0047(12)
C13B 0.0542(16) 0.0633(19) 0.0656(17) 0.0017(13) -0.0094(13) -0.0040(13)
C21B 0.0691(19) 0.0500(17) 0.0791(19) -0.0011(14) -0.0066(15) -0.0003(14)
C22B 0.0572(16) 0.0557(17) 0.0706(17) 0.0032(13) -0.0122(13) 0.0068(13)
C23B 0.0456(14) 0.0500(15) 0.0513(14) -0.0005(11) -0.0013(11) 0.0024(11)
C24B 0.0549(16) 0.0495(15) 0.0737(18) -0.0009(13) -0.0137(14) 0.0029(12)
C25B 0.0512(16) 0.0656(19) 0.0761(19) -0.0021(14) -0.0163(14) 0.0085(13)
C26B 0.0507(15) 0.0481(15) 0.0613(16) -0.0023(12) -0.0061(12) 0.0039(11)
C31B 0.0709(19) 0.0550(17) 0.080(2) 0.0042(14) -0.0172(16) 0.0058(14)
C32B 0.0583(17) 0.0612(18) 0.0665(17) -0.0028(13) -0.0131(14) -0.0004(13)
C33B 0.0420(13) 0.0611(17) 0.0482(14) 0.0010(11) -0.0021(11) -0.0002(11)
C34B 0.0593(17) 0.0572(17) 0.0729(18) 0.0119(13) -0.0083(14) -0.0010(13)
C35B 0.0532(17) 0.076(2) 0.078(2) 0.0048(16) -0.0161(15) -0.0131(14)
C36B 0.0510(15) 0.0596(17) 0.0563(15) -0.0020(12) -0.0005(12) -0.0025(12)
O1 0.0506(10) 0.0743(12) 0.0568(11) 0.0079(9) -0.0095(8) 0.0142(9)
O2 0.0371(9) 0.0844(13) 0.0761(12) 0.0182(10) 0.0032(8) 0.0140(9)
O3 0.0456(10) 0.0796(13) 0.0582(11) 0.0107(9) 0.0050(8) 0.0187(8)
C1 0.0416(13) 0.0384(13) 0.0561(14) -0.0012(11) -0.0115(11) 0.0049(10)
C2 0.0424(14) 0.0472(14) 0.0547(14) 0.0038(11) -0.0039(11) 0.0005(11)
C3 0.0338(12) 0.0426(13) 0.0599(15) -0.0009(11) -0.0030(11) 0.0023(10)
C4 0.0355(12) 0.0463(13) 0.0523(14) 0.0000(11) -0.0078(10) 0.0057(10)
C5 0.0422(13) 0.0434(13) 0.0506(14) -0.0035(10) -0.0022(11) 0.0030(10)
C6 0.0315(12) 0.0482(14) 0.0618(15) -0.0040(11) -0.0046(11) 0.0055(10)
O1W 0.0677(13) 0.1208(19) 0.0875(15) -0.0073(13) -0.0074(11) -0.0308(12)
O2W 0.0653(12) 0.0974(16) 0.0759(13) 0.0141(11) -0.0142(10) -0.0124(11)
O3W 0.0563(11) 0.1062(17) 0.0774(13) -0.0061(11) 0.0045(10) -0.0083(11)
O4W 0.0696(14) 0.1270(19) 0.1120(19) 0.0402(15) -0.0016(13) 0.0304(13)

loop_
_atom_type_symbol
_atom_type_description
_atom_type_scat_dispersion_real
_atom_type_scat_dispersion_imag
_atom_type_scat_source
C C 0.0033 0.0016 'International Tables Vol C Tables 4.2.6.8 and 6.1.1.4'
H H 0.0000 0.0000 'International Tables Vol C Tables 4.2.6.8 and 6.1.1.4'
N N 0.0061 0.0033 'International Tables Vol C Tables 4.2.6.8 and 6.1.1.4'
O O 0.0106 0.0060 'International Tables Vol C Tables 4.2.6.8 and 6.1.1.4'

loop_
_geom_angle_atom_site_label_1
_geom_angle_atom_site_label_2
_geom_angle_atom_site_label_3
_geom_angle
_geom_angle_site_symmetry_1
_geom_angle_site_symmetry_3
_geom_angle_publ_flag
C21A N21A C25A 115.6(2) . . ?
C31A N31A C35A 116.0(2) . . ?
O11A C11A C13A 121.2(2) . . ?
O11A C11A C12A 118.2(2) . . ?
C13A C11A C12A 120.6(2) . . ?
C26A C12A C11A 127.0(2) . . ?
C26A C12A H12A 116.5 . . ?
C11A C12A H12A 116.5 . . ?
C36A C13A C11A 120.8(2) . . ?
C36A C13A H13A 119.6 . . ?
C11A C13A H13A 119.6 . . ?
N21A C21A C22A 124.1(3) . . ?
N21A C21A H21A 118.0 . . ?
C22A C21A H21A 118.0 . . ?
C21A C22A C23A 120.2(3) . . ?
C21A C22A H22A 119.9 . . ?
C23A C22A H22A 119.9 . . ?
C22A C23A C24A 116.2(2) . . ?
C22A C23A C26A 120.3(2) . . ?
C24A C23A C26A 123.5(2) . . ?
C25A C24A C23A 119.6(2) . . ?
C25A C24A H24A 120.2 . . ?
C23A C24A H24A 120.2 . . ?
N21A C25A C24A 124.3(3) . . ?
N21A C25A H25A 117.8 . . ?
C24A C25A H25A 117.8 . . ?
C12A C26A C23A 125.6(2) . . ?
C12A C26A H26A 117.2 . . ?
C23A C26A H26A 117.2 . . ?
N31A C31A C32A 124.1(2) . . ?
N31A C31A H31A 118.0 . . ?
C32A C31A H31A 118.0 . . ?
C31A C32A C33A 119.7(2) . . ?
C31A C32A H32A 120.1 . . ?
C33A C32A H32A 120.1 . . ?
C32A C33A C34A 116.4(2) . . ?
C32A C33A C36A 119.7(2) . . ?
C34A C33A C36A 123.9(2) . . ?
C35A C34A C33A 119.5(2) . . ?
C35A C34A H34A 120.2 . . ?
C33A C34A H34A 120.2 . . ?
N31A C35A C34A 124.3(3) . . ?
N31A C35A H35A 117.8 . . ?
C34A C35A H35A 117.8 . . ?
C13A C36A C33A 128.6(2) . . ?
C13A C36A H36A 115.7 . . ?
C33A C36A H36A 115.7 . . ?
C21B N21B C25B 116.2(2) . . ?
C35B N31B C31B 115.4(2) . . ?
O11B C11B C13B 118.0(2) . . ?
O11B C11B C12B 121.0(2) . . ?
C13B C11B C12B 121.1(2) . . ?
C26B C12B C11B 121.0(2) . . ?
C26B C12B H12B 119.5 . . ?
C11B C12B H12B 119.5 . . ?
C36B C13B C11B 127.3(3) . . ?
C36B C13B H13B 116.4 . . ?
C11B C13B H13B 116.4 . . ?
N21B C21B C22B 124.0(3) . . ?
N21B C21B H21B 118.0 . . ?
C22B C21B H21B 118.0 . . ?
C21B C22B C23B 119.6(2) . . ?
C21B C22B H22B 120.2 . . ?
C23B C22B H22B 120.2 . . ?
C24B C23B C22B 116.5(2) . . ?
C24B C23B C26B 120.3(2) . . ?
C22B C23B C26B 123.2(2) . . ?
C25B C24B C23B 120.4(3) . . ?
C25B C24B H24B 119.8 . . ?
C23B C24B H24B 119.8 . . ?
N21B C25B C24B 123.4(2) . . ?
N21B C25B H25B 118.3 . . ?
C24B C25B H25B 118.3 . . ?
C12B C26B C23B 129.3(2) . . ?
C12B C26B H26B 115.3 . . ?
C23B C26B H26B 115.3 . . ?
N31B C31B C32B 124.2(3) . . ?
N31B C31B H31B 117.9 . . ?
C32B C31B H31B 117.9 . . ?
C33B C32B C31B 120.0(3) . . ?
C33B C32B H32B 120.0 . . ?
C31B C32B H32B 120.0 . . ?
C32B C33B C34B 116.9(2) . . ?
C32B C33B C36B 119.5(2) . . ?
C34B C33B C36B 123.6(2) . . ?
C35B C34B C33B 119.0(3) . . ?
C35B C34B H34B 120.5 . . ?
C33B C34B H34B 120.5 . . ?
N31B C35B C34B 124.5(3) . . ?
N31B C35B H35B 117.8 . . ?
C34B C35B H35B 117.8 . . ?
C13B C36B C33B 125.6(3) . . ?
C13B C36B H36B 117.2 . . ?
C33B C36B H36B 117.2 . . ?
C1 O1 H1O 116.3 . . ?
C3 O2 H2O 115.2 . . ?
C5 O3 H3O 107.9 . . ?
O1 C1 C6 118.5(2) . . ?
O1 C1 C2 119.7(2) . . ?
C6 C1 C2 121.7(2) . . ?
C1 C2 C3 118.2(2) . . ?
C1 C2 H2 120.9 . . ?
C3 C2 H2 120.9 . . ?
O2 C3 C4 121.3(2) . . ?
O2 C3 C2 117.2(2) . . ?
C4 C3 C2 121.5(2) . . ?
C3 C4 C5 119.1(2) . . ?
C3 C4 H4 120.4 . . ?
C5 C4 H4 120.4 . . ?
O3 C5 C6 117.3(2) . . ?
O3 C5 C4 121.8(2) . . ?
C6 C5 C4 120.9(2) . . ?
C1 C6 C5 118.6(2) . . ?
C1 C6 H6 120.7 . . ?
C5 C6 H6 120.7 . . ?

loop_
_geom_bond_atom_site_label_1
_geom_bond_atom_site_label_2
_geom_bond_distance
_geom_bond_site_symmetry_2
_geom_bond_publ_flag
O11A C11A 1.220(3) . ?
N21A C21A 1.316(4) . ?
N21A C25A 1.327(3) . ?
N31A C31A 1.322(3) . ?
N31A C35A 1.331(3) . ?
C11A C13A 1.477(3) . ?
C11A C12A 1.480(3) . ?
C12A C26A 1.306(3) . ?
C12A H12A 0.9300 . ?
C13A C36A 1.314(3) . ?
C13A H13A 0.9300 . ?
C21A C22A 1.368(4) . ?
C21A H21A 0.9300 . ?
C22A C23A 1.372(3) . ?
C22A H22A 0.9300 . ?
C23A C24A 1.376(3) . ?
C23A C26A 1.478(3) . ?
C24A C25A 1.367(3) . ?
C24A H24A 0.9300 . ?
C25A H25A 0.9300 . ?
C26A H26A 0.9300 . ?
C31A C32A 1.378(3) . ?
C31A H31A 0.9300 . ?
C32A C33A 1.384(3) . ?
C32A H32A 0.9300 . ?
C33A C34A 1.387(3) . ?
C33A C36A 1.462(3) . ?
C34A C35A 1.370(3) . ?
C34A H34A 0.9300 . ?
C35A H35A 0.9300 . ?
C36A H36A 0.9300 . ?
O11B C11B 1.218(3) . ?
N21B C21B 1.328(3) . ?
N21B C25B 1.334(3) . ?
N31B C35B 1.323(3) . ?
N31B C31B 1.327(3) . ?
C11B C13B 1.468(4) . ?
C11B C12B 1.484(4) . ?
C12B C26B 1.311(3) . ?
C12B H12B 0.9300 . ?
C13B C36B 1.304(3) . ?
C13B H13B 0.9300 . ?
C21B C22B 1.370(4) . ?
C21B H21B 0.9300 . ?
C22B C23B 1.380(3) . ?
C22B H22B 0.9300 . ?
C23B C24B 1.378(3) . ?
C23B C26B 1.458(3) . ?
C24B C25B 1.365(4) . ?
C24B H24B 0.9300 . ?
C25B H25B 0.9300 . ?
C26B H26B 0.9300 . ?
C31B C32B 1.368(4) . ?
C31B H31B 0.9300 . ?
C32B C33B 1.365(4) . ?
C32B H32B 0.9300 . ?
C33B C34B 1.380(4) . ?
C33B C36B 1.486(3) . ?
C34B C35B 1.378(4) . ?
C34B H34B 0.9300 . ?
C35B H35B 0.9300 . ?
C36B H36B 0.9300 . ?
O1 C1 1.377(3) . ?
O1 H1O 0.8637 . ?
O2 C3 1.364(3) . ?
O2 H2O 0.8153 . ?
O3 C5 1.370(3) . ?
O3 H3O 0.8559 . ?
C1 C6 1.380(3) . ?
C1 C2 1.383(3) . ?
C2 C3 1.389(3) . ?
C2 H2 0.9300 . ?
C3 C4 1.369(3) . ?
C4 C5 1.389(3) . ?
C4 H4 0.9300 . ?
C5 C6 1.384(3) . ?
C6 H6 0.9300 . ?

loop_
_cod_related_entry_id
_cod_related_entry_database
_cod_related_entry_code
1 ChemSpider 30653755
